data_4334739
loop_
_publ_author_name
'Crisita Carmen Hojilla Atienza'
'Carsten Milsmann'
'Scott P. Semproni'
'Zo\"e R. Turner'
'Paul J. Chirik'

_publ_section_title
;
 Reversible Carbon-Carbon Bond Formation Induced by Oxidation and
 Reduction at a Redox-Active Cobalt Complex
;
_journal_name_full 'Inorganic Chemistry'
_journal_page_first 5403
_journal_page_last 5417
_journal_paper_doi 10.1021/ic400352r
_journal_volume 52
_journal_year 2013
_chemical_formula_sum 'C78 H96 Br2 Co2 N6'
_chemical_formula_weight 1395.29
_chemical_name_systematic
;
 ?
;
_space_group_IT_number 14
_symmetry_cell_setting monoclinic
_symmetry_space_group_name_Hall '-P 2yn'
_symmetry_space_group_name_H-M 'P 1 21/n 1'
_atom_sites_solution_hydrogens geom
_atom_sites_solution_primary direct
_atom_sites_solution_secondary difmap
_audit_creation_method SHELXL-97
_cell_angle_alpha 90.00
_cell_angle_beta 102.675(2)
_cell_angle_gamma 90.00
_cell_formula_units_Z 4
_cell_length_a 20.2935(13)
_cell_length_b 14.2567(9)
_cell_length_c 25.4502(16)
_cell_measurement_reflns_used 9980
_cell_measurement_temperature 100(2)
_cell_measurement_theta_max 27.45
_cell_measurement_theta_min 2.87
_cell_volume 7183.8(8)
_computing_cell_refinement 'SHELXL-97 (Sheldrick, 2008)'
_computing_data_collection 'BRUKER APEX II software suite (Bruker AXS)'
_computing_data_reduction 'BRUKER APEX II software suite (Bruker AXS)'
_computing_molecular_graphics 'ORTEP 3 (Farrugia, 1997)'
_computing_structure_refinement 'SHELXL-97 (Sheldrick, 2008)'
_computing_structure_solution 'SIR-92 (Farrugia, 1994)'
_diffrn_ambient_temperature 100(2)
_diffrn_measured_fraction_theta_full 0.992
_diffrn_measured_fraction_theta_max 0.992
_diffrn_measurement_device_type 'Bruker APEX II CCD'
_diffrn_measurement_method 'phi and omega scans'
_diffrn_radiation_monochromator graphite
_diffrn_radiation_source 'fine-focus sealed tube'
_diffrn_radiation_type MoK\a
_diffrn_radiation_wavelength 0.71073
_diffrn_reflns_av_R_equivalents 0.0368
_diffrn_reflns_av_sigmaI/netI 0.0363
_diffrn_reflns_limit_h_max 26
_diffrn_reflns_limit_h_min -23
_diffrn_reflns_limit_k_max 14
_diffrn_reflns_limit_k_min -18
_diffrn_reflns_limit_l_max 33
_diffrn_reflns_limit_l_min -32
_diffrn_reflns_number 60341
_diffrn_reflns_theta_full 27.48
_diffrn_reflns_theta_max 27.48
_diffrn_reflns_theta_min 2.04
_exptl_absorpt_coefficient_mu 1.620
_exptl_absorpt_correction_T_max 0.7456
_exptl_absorpt_correction_T_min 0.6691
_exptl_absorpt_correction_type multi-scan
_exptl_absorpt_process_details 'SADABS V2008/1 (Bruker AXS)'
_exptl_crystal_colour black
_exptl_crystal_density_diffrn 1.290
_exptl_crystal_description prism
_exptl_crystal_F_000 2920
_exptl_crystal_size_max 0.147
_exptl_crystal_size_mid 0.119
_exptl_crystal_size_min 0.06
_refine_diff_density_max 1.705
_refine_diff_density_min -0.962
_refine_diff_density_rms 0.089
_refine_ls_extinction_method none
_refine_ls_goodness_of_fit_ref 1.104
_refine_ls_hydrogen_treatment constr
_refine_ls_matrix_type full
_refine_ls_number_parameters 781
_refine_ls_number_reflns 16354
_refine_ls_number_restraints 0
_refine_ls_restrained_S_all 1.104
_refine_ls_R_factor_all 0.0674
_refine_ls_R_factor_gt 0.0474
_refine_ls_shift/su_max 0.003
_refine_ls_shift/su_mean 0.000
_refine_ls_structure_factor_coef Fsqd
_refine_ls_weighting_details 'calc w=1/[\s^2^(Fo^2^)+(0.0478P)^2^+11.3003P] where P=(Fo^2^+2Fc^2^)/3'
_refine_ls_weighting_scheme calc
_refine_ls_wR_factor_gt 0.1112
_refine_ls_wR_factor_ref 0.1204
_reflns_number_gt 12725
_reflns_number_total 16354
_reflns_threshold_expression >2\s(I)
_cod_data_source_file ic400352r_si_001_5.cif
_cod_data_source_block cca45
_cod_database_code 4334739

loop_
_symmetry_equiv_pos_as_xyz
'x, y, z'
'-x+1/2, y+1/2, -z+1/2'
'-x, -y, -z'
'x-1/2, -y-1/2, z-1/2'

loop_
_atom_site_label
_atom_site_type_symbol
_atom_site_fract_x
_atom_site_fract_y
_atom_site_fract_z
_atom_site_U_iso_or_equiv
_atom_site_adp_type
_atom_site_occupancy
_atom_site_symmetry_multiplicity
_atom_site_calc_flag
_atom_site_refinement_flags
C1 C 0.54932(17) 1.4428(2) 0.60246(13) 0.0282(7) Uani 1 1 d .
H1A H 0.5152 1.4892 0.5863 0.042 Uiso 1 1 calc R
H1B H 0.5683 1.4136 0.5742 0.042 Uiso 1 1 calc R
H1C H 0.5855 1.4739 0.6285 0.042 Uiso 1 1 calc R
C1S C 0.0998(4) 0.3392(5) 0.5027(3) 0.0980(10) Uani 1 1 d .
H1S H 0.1037 0.2737 0.5094 0.118 Uiso 1 1 calc R
C2 C 0.51728(15) 1.3691(2) 0.63050(11) 0.0193(6) Uani 1 1 d .
C2S C 0.1465(4) 0.4132(5) 0.5373(3) 0.0980(10) Uani 1 1 d .
H2S H 0.1825 0.3971 0.5666 0.118 Uiso 1 1 calc R
C3 C 0.55695(14) 1.2961(2) 0.66173(11) 0.0184(6) Uani 1 1 d .
C3S C 0.1306(4) 0.5043(5) 0.5215(3) 0.0980(10) Uani 1 1 d .
H3S H 0.1564 0.5532 0.5415 0.118 Uiso 1 1 calc R
C4 C 0.62610(15) 1.2809(2) 0.67270(12) 0.0223(6) Uani 1 1 d .
H4 H 0.6544 1.3196 0.6567 0.027 Uiso 1 1 calc R
C4S C 0.0804(4) 0.5286(6) 0.4791(3) 0.0980(10) Uani 1 1 d .
H4S H 0.0726 0.5936 0.4721 0.118 Uiso 1 1 calc R
C5 C 0.65385(15) 1.2088(2) 0.70721(13) 0.0254(7) Uani 1 1 d .
H5 H 0.7012 1.1979 0.7148 0.031 Uiso 1 1 calc R
C5S C 0.0423(4) 0.4694(5) 0.4473(3) 0.0980(10) Uani 1 1 d .
H5S H 0.0099 0.4894 0.4164 0.118 Uiso 1 1 calc R
C6 C 0.61215(14) 1.1526(2) 0.73054(12) 0.0215(6) Uani 1 1 d .
H6 H 0.6308 1.1038 0.7547 0.026 Uiso 1 1 calc R
C6S C 0.0511(4) 0.3795(5) 0.4603(3) 0.0980(10) Uani 1 1 d .
H6S H 0.0210 0.3368 0.4385 0.118 Uiso 1 1 calc R
C7 C 0.54266(14) 1.16856(19) 0.71803(11) 0.0160(5) Uani 1 1 d .
C7S C 0.6127(4) 0.0759(5) 0.5766(2) 0.0856(18) Uani 1 1 d .
H7S H 0.6312 0.0265 0.6003 0.103 Uiso 1 1 calc R
C8 C 0.48897(14) 1.11675(19) 0.73333(11) 0.0163(5) Uani 1 1 d .
C8S C 0.5426(3) 0.0832(5) 0.5564(3) 0.090(2) Uani 1 1 d .
H8S H 0.5132 0.0380 0.5664 0.108 Uiso 1 1 calc R
C9 C 0.50306(14) 1.0336(2) 0.77031(11) 0.0182(6) Uani 1 1 d .
H9A H 0.4647 1.0243 0.7880 0.022 Uiso 1 1 calc R
H9B H 0.5440 1.0460 0.7987 0.022 Uiso 1 1 calc R
C9S C 0.5163(3) 0.1553(5) 0.5224(3) 0.0825(18) Uani 1 1 d .
H9S H 0.4691 0.1585 0.5077 0.099 Uiso 1 1 calc R
C10 C 0.40788(15) 1.4385(2) 0.60644(12) 0.0217(6) Uani 1 1 d .
C10S C 0.5577(3) 0.2212(4) 0.5099(2) 0.0653(14) Uani 1 1 d .
H10S H 0.5393 0.2730 0.4880 0.078 Uiso 1 1 calc R
C11 C 0.36890(17) 1.4282(2) 0.55426(13) 0.0284(7) Uani 1 1 d .
C11S C 0.6253(3) 0.2148(4) 0.52807(19) 0.0645(14) Uani 1 1 d .
H11S H 0.6537 0.2612 0.5179 0.077 Uiso 1 1 calc R
C12 C 0.3255(2) 1.5015(3) 0.53323(15) 0.0421(9) Uani 1 1 d .
H12 H 0.2988 1.4967 0.4977 0.051 Uiso 1 1 calc R
C12S C 0.6538(3) 0.1425(5) 0.5609(2) 0.0748(17) Uani 1 1 d .
H12S H 0.7014 0.1383 0.5728 0.090 Uiso 1 1 calc R
C13 C 0.3208(2) 1.5810(3) 0.56332(17) 0.0471(10) Uani 1 1 d .
H13 H 0.2915 1.6306 0.5482 0.056 Uiso 1 1 calc R
C14 C 0.35844(19) 1.5885(2) 0.61503(16) 0.0377(9) Uani 1 1 d .
H14 H 0.3545 1.6433 0.6354 0.045 Uiso 1 1 calc R
C15 C 0.40231(16) 1.5170(2) 0.63818(13) 0.0257(7) Uani 1 1 d .
C16 C 0.37369(19) 1.3420(2) 0.52064(13) 0.0330(8) Uani 1 1 d .
H16 H 0.4046 1.2963 0.5436 0.040 Uiso 1 1 calc R
C17 C 0.3050(2) 1.2944(3) 0.50126(15) 0.0423(9) Uani 1 1 d .
H17A H 0.2857 1.2793 0.5323 0.063 Uiso 1 1 calc R
H17B H 0.3107 1.2367 0.4819 0.063 Uiso 1 1 calc R
H17C H 0.2744 1.3370 0.4772 0.063 Uiso 1 1 calc R
C18 C 0.4041(2) 1.3677(3) 0.47296(16) 0.0494(10) Uani 1 1 d .
H18A H 0.3733 1.4097 0.4487 0.074 Uiso 1 1 calc R
H18B H 0.4112 1.3106 0.4535 0.074 Uiso 1 1 calc R
H18C H 0.4475 1.3994 0.4860 0.074 Uiso 1 1 calc R
C19 C 0.44051(16) 1.5251(2) 0.69632(13) 0.0278(7) Uani 1 1 d .
H19 H 0.4677 1.4665 0.7056 0.033 Uiso 1 1 calc R
C20 C 0.39305(19) 1.5329(3) 0.73439(15) 0.0403(9) Uani 1 1 d .
H20A H 0.3666 1.5908 0.7268 0.060 Uiso 1 1 calc R
H20B H 0.4193 1.5342 0.7716 0.060 Uiso 1 1 calc R
H20C H 0.3625 1.4789 0.7295 0.060 Uiso 1 1 calc R
C21 C 0.4895(2) 1.6076(3) 0.70407(17) 0.0464(10) Uani 1 1 d .
H21A H 0.5215 1.5998 0.6806 0.070 Uiso 1 1 calc R
H21B H 0.5142 1.6101 0.7417 0.070 Uiso 1 1 calc R
H21C H 0.4641 1.6661 0.6948 0.070 Uiso 1 1 calc R
C22 C 0.36974(13) 1.09047(19) 0.71232(11) 0.0170(6) Uani 1 1 d .
C23 C 0.33676(14) 1.1008(2) 0.75480(12) 0.0205(6) Uani 1 1 d .
C24 C 0.27811(15) 1.0485(2) 0.75295(14) 0.0267(7) Uani 1 1 d .
H24 H 0.2549 1.0541 0.7814 0.032 Uiso 1 1 calc R
C25 C 0.25334(16) 0.9889(2) 0.71041(15) 0.0311(7) Uani 1 1 d .
H25 H 0.2127 0.9551 0.7094 0.037 Uiso 1 1 calc R
C26 C 0.28723(16) 0.9783(2) 0.66946(14) 0.0283(7) Uani 1 1 d .
H26 H 0.2699 0.9364 0.6407 0.034 Uiso 1 1 calc R
C27 C 0.34651(15) 1.0278(2) 0.66938(12) 0.0218(6) Uani 1 1 d .
C28 C 0.36287(16) 1.1652(2) 0.80245(13) 0.0254(7) Uani 1 1 d .
H28 H 0.4079 1.1900 0.7993 0.031 Uiso 1 1 calc R
C29 C 0.3719(2) 1.1110(3) 0.85532(15) 0.0466(10) Uani 1 1 d .
H29A H 0.3964 1.1500 0.8850 0.070 Uiso 1 1 calc R
H29B H 0.3976 1.0535 0.8530 0.070 Uiso 1 1 calc R
H29C H 0.3275 1.0947 0.8619 0.070 Uiso 1 1 calc R
C30 C 0.3163(2) 1.2476(3) 0.80353(16) 0.0443(10) Uani 1 1 d .
H30A H 0.3100 1.2820 0.7695 0.067 Uiso 1 1 calc R
H30B H 0.3361 1.2893 0.8334 0.067 Uiso 1 1 calc R
H30C H 0.2724 1.2247 0.8084 0.067 Uiso 1 1 calc R
C31 C 0.38246(16) 1.0146(2) 0.62328(12) 0.0252(7) Uani 1 1 d .
H31 H 0.4302 1.0360 0.6362 0.030 Uiso 1 1 calc R
C32 C 0.38440(19) 0.9116(3) 0.60568(15) 0.0363(8) Uani 1 1 d .
H32A H 0.4022 0.8725 0.6372 0.054 Uiso 1 1 calc R
H32B H 0.4136 0.9059 0.5798 0.054 Uiso 1 1 calc R
H32C H 0.3386 0.8909 0.5887 0.054 Uiso 1 1 calc R
C33 C 0.35055(19) 1.0751(3) 0.57464(14) 0.0380(8) Uani 1 1 d .
H33A H 0.3028 1.0586 0.5625 0.057 Uiso 1 1 calc R
H33B H 0.3740 1.0641 0.5454 0.057 Uiso 1 1 calc R
H33C H 0.3544 1.1415 0.5849 0.057 Uiso 1 1 calc R
C34 C 0.44513(17) 0.5536(2) 0.91209(14) 0.0298(7) Uani 1 1 d .
H34A H 0.4131 0.5157 0.8862 0.045 Uiso 1 1 calc R
H34B H 0.4205 0.5900 0.9342 0.045 Uiso 1 1 calc R
H34C H 0.4777 0.5122 0.9353 0.045 Uiso 1 1 calc R
C35 C 0.48199(15) 0.6191(2) 0.88227(11) 0.0200(6) Uani 1 1 d .
C36 C 0.44687(15) 0.6945(2) 0.85006(12) 0.0207(6) Uani 1 1 d .
C37 C 0.37894(15) 0.7179(2) 0.83937(13) 0.0265(7) Uani 1 1 d .
H37 H 0.3483 0.6828 0.8550 0.032 Uiso 1 1 calc R
C38 C 0.35594(16) 0.7936(2) 0.80548(14) 0.0289(7) Uani 1 1 d .
H38 H 0.3096 0.8110 0.7984 0.035 Uiso 1 1 calc R
C39 C 0.40106(15) 0.8432(2) 0.78224(13) 0.0245(7) Uani 1 1 d .
H39 H 0.3857 0.8939 0.7585 0.029 Uiso 1 1 calc R
C40 C 0.46916(14) 0.8182(2) 0.79407(11) 0.0189(6) Uani 1 1 d .
C41 C 0.52468(14) 0.85958(19) 0.77577(11) 0.0169(5) Uani 1 1 d .
C42 C 0.51372(14) 0.94399(19) 0.73962(11) 0.0176(6) Uani 1 1 d .
H42A H 0.4737 0.9334 0.7101 0.021 Uiso 1 1 calc R
H42B H 0.5534 0.9524 0.7233 0.021 Uiso 1 1 calc R
C43 C 0.58777(14) 0.5444(2) 0.91392(11) 0.0190(6) Uani 1 1 d .
C44 C 0.58891(15) 0.4528(2) 0.89401(13) 0.0235(6) Uani 1 1 d .
C45 C 0.62906(18) 0.3870(2) 0.92680(14) 0.0323(8) Uani 1 1 d .
H45 H 0.6306 0.3245 0.9142 0.039 Uiso 1 1 calc R
C46 C 0.66671(19) 0.4106(3) 0.97713(15) 0.0367(8) Uani 1 1 d .
H46 H 0.6929 0.3642 0.9991 0.044 Uiso 1 1 calc R
C47 C 0.66618(17) 0.5019(2) 0.99540(14) 0.0314(7) Uani 1 1 d .
H47 H 0.6929 0.5179 1.0298 0.038 Uiso 1 1 calc R
C48 C 0.62714(15) 0.5710(2) 0.96434(12) 0.0229(6) Uani 1 1 d .
C49 C 0.55015(17) 0.4249(2) 0.83798(13) 0.0264(7) Uani 1 1 d .
H49 H 0.5230 0.4804 0.8217 0.032 Uiso 1 1 calc R
C50 C 0.5978(2) 0.3999(3) 0.80227(17) 0.0487(11) Uani 1 1 d .
H50A H 0.6285 0.4526 0.8010 0.073 Uiso 1 1 calc R
H50B H 0.5718 0.3864 0.7658 0.073 Uiso 1 1 calc R
H50C H 0.6242 0.3444 0.8167 0.073 Uiso 1 1 calc R
C51 C 0.5013(2) 0.3435(3) 0.83879(17) 0.0471(10) Uani 1 1 d .
H51A H 0.4743 0.3329 0.8023 0.071 Uiso 1 1 calc R
H51B H 0.4713 0.3589 0.8629 0.071 Uiso 1 1 calc R
H51C H 0.5269 0.2867 0.8516 0.071 Uiso 1 1 calc R
C52 C 0.62643(16) 0.6714(2) 0.98432(12) 0.0251(7) Uani 1 1 d .
H52 H 0.6164 0.7131 0.9520 0.030 Uiso 1 1 calc R
C53 C 0.69394(19) 0.7024(3) 1.01920(16) 0.0398(9) Uani 1 1 d .
H53A H 0.7029 0.6673 1.0531 0.060 Uiso 1 1 calc R
H53B H 0.6923 0.7697 1.0268 0.060 Uiso 1 1 calc R
H53C H 0.7301 0.6902 1.0001 0.060 Uiso 1 1 calc R
C54 C 0.5707(2) 0.6856(3) 1.01482(18) 0.0451(10) Uani 1 1 d .
H54A H 0.5275 0.6656 0.9923 0.068 Uiso 1 1 calc R
H54B H 0.5682 0.7522 1.0239 0.068 Uiso 1 1 calc R
H54C H 0.5806 0.6484 1.0480 0.068 Uiso 1 1 calc R
C55 C 0.64267(13) 0.85997(19) 0.78076(11) 0.0167(5) Uani 1 1 d .
C56 C 0.68185(15) 0.9237(2) 0.81642(12) 0.0210(6) Uani 1 1 d .
C57 C 0.73606(15) 0.9670(2) 0.79975(14) 0.0272(7) Uani 1 1 d .
H57 H 0.7637 1.0101 0.8232 0.033 Uiso 1 1 calc R
C58 C 0.75009(16) 0.9485(2) 0.75032(15) 0.0312(7) Uani 1 1 d .
H58 H 0.7859 0.9805 0.7394 0.037 Uiso 1 1 calc R
C59 C 0.71225(16) 0.8839(2) 0.71679(14) 0.0292(7) Uani 1 1 d .
H59 H 0.7230 0.8704 0.6831 0.035 Uiso 1 1 calc R
C60 C 0.65821(14) 0.8376(2) 0.73119(12) 0.0208(6) Uani 1 1 d .
C61 C 0.66971(17) 0.9444(2) 0.87163(12) 0.0265(7) Uani 1 1 d .
H61 H 0.6219 0.9275 0.8717 0.032 Uiso 1 1 calc R
C62 C 0.68025(19) 1.0481(2) 0.88745(14) 0.0343(8) Uani 1 1 d .
H62A H 0.7280 1.0645 0.8914 0.051 Uiso 1 1 calc R
H62B H 0.6669 1.0588 0.9217 0.051 Uiso 1 1 calc R
H62C H 0.6526 1.0873 0.8594 0.051 Uiso 1 1 calc R
C63 C 0.7162(2) 0.8831(3) 0.91340(14) 0.0391(9) Uani 1 1 d .
H63A H 0.7091 0.8169 0.9032 0.059 Uiso 1 1 calc R
H63B H 0.7058 0.8930 0.9488 0.059 Uiso 1 1 calc R
H63C H 0.7633 0.9000 0.9149 0.059 Uiso 1 1 calc R
C64 C 0.61788(17) 0.7663(2) 0.69314(13) 0.0292(7) Uani 1 1 d .
H64 H 0.5833 0.7390 0.7113 0.035 Uiso 1 1 calc R
C65 C 0.5802(2) 0.8111(3) 0.64014(16) 0.0568(13) Uani 1 1 d .
H65A H 0.5517 0.8624 0.6480 0.085 Uiso 1 1 calc R
H65B H 0.5518 0.7637 0.6181 0.085 Uiso 1 1 calc R
H65C H 0.6129 0.8356 0.6205 0.085 Uiso 1 1 calc R
C66 C 0.66220(19) 0.6862(2) 0.68140(14) 0.0335(8) Uani 1 1 d .
H66A H 0.6967 0.7109 0.6636 0.050 Uiso 1 1 calc R
H66B H 0.6342 0.6403 0.6578 0.050 Uiso 1 1 calc R
H66C H 0.6841 0.6557 0.7153 0.050 Uiso 1 1 calc R
N1 N 0.45254(12) 1.36395(16) 0.63053(9) 0.0181(5) Uani 1 1 d .
N2 N 0.51589(11) 1.23898(16) 0.68359(9) 0.0154(5) Uani 1 1 d .
N3 N 0.42805(11) 1.14699(16) 0.70980(9) 0.0155(5) Uani 1 1 d .
N4 N 0.54669(12) 0.61544(17) 0.88195(9) 0.0175(5) Uani 1 1 d .
N5 N 0.49144(12) 0.74542(16) 0.82821(9) 0.0161(5) Uani 1 1 d .
N6 N 0.58349(11) 0.81867(16) 0.79508(9) 0.0146(5) Uani 1 1 d .
Co1 Co 0.426085(18) 1.25969(3) 0.668977(15) 0.01571(9) Uani 1 1 d .
Co2 Co 0.578194(18) 0.70899(3) 0.838304(14) 0.01402(9) Uani 1 1 d .
Br1 Br 0.311761(15) 1.29440(2) 0.656163(15) 0.03257(9) Uani 1 1 d .
Br2 Br 0.682400(14) 0.64478(2) 0.837114(13) 0.02486(8) Uani 1 1 d .

loop_
_atom_site_aniso_label
_atom_site_aniso_U_11
_atom_site_aniso_U_22
_atom_site_aniso_U_33
_atom_site_aniso_U_23
_atom_site_aniso_U_13
_atom_site_aniso_U_12
C1 0.0319(17) 0.0224(16) 0.0320(17) 0.0074(14) 0.0111(14) -0.0059(13)
C1S 0.102(2) 0.098(2) 0.118(2) -0.022(2) 0.0748(19) -0.0106(18)
C2 0.0246(15) 0.0135(14) 0.0208(13) -0.0004(11) 0.0072(11) -0.0031(11)
C2S 0.102(2) 0.098(2) 0.118(2) -0.022(2) 0.0748(19) -0.0106(18)
C3 0.0184(13) 0.0154(14) 0.0220(13) -0.0020(12) 0.0061(11) -0.0036(11)
C3S 0.102(2) 0.098(2) 0.118(2) -0.022(2) 0.0748(19) -0.0106(18)
C4 0.0184(14) 0.0222(16) 0.0288(15) -0.0020(13) 0.0102(12) -0.0044(12)
C4S 0.102(2) 0.098(2) 0.118(2) -0.022(2) 0.0748(19) -0.0106(18)
C5 0.0148(13) 0.0288(17) 0.0333(16) -0.0007(14) 0.0063(12) 0.0012(12)
C5S 0.102(2) 0.098(2) 0.118(2) -0.022(2) 0.0748(19) -0.0106(18)
C6 0.0168(13) 0.0207(15) 0.0266(15) 0.0015(12) 0.0039(11) 0.0023(11)
C6S 0.102(2) 0.098(2) 0.118(2) -0.022(2) 0.0748(19) -0.0106(18)
C7 0.0173(13) 0.0130(13) 0.0177(13) 0.0002(11) 0.0035(10) 0.0016(10)
C7S 0.100(5) 0.086(5) 0.071(4) 0.000(3) 0.020(3) 0.003(4)
C8 0.0164(13) 0.0129(13) 0.0193(13) -0.0013(11) 0.0031(11) 0.0016(10)
C8S 0.069(4) 0.089(5) 0.124(6) 0.003(4) 0.048(4) -0.014(3)
C9 0.0178(13) 0.0140(13) 0.0222(13) 0.0031(11) 0.0030(11) 0.0028(11)
C9S 0.047(3) 0.081(4) 0.125(5) -0.017(4) 0.031(3) -0.004(3)
C10 0.0232(14) 0.0145(14) 0.0271(15) 0.0053(12) 0.0045(12) 0.0008(11)
C10S 0.057(3) 0.060(3) 0.079(3) -0.023(3) 0.016(3) 0.006(2)
C11 0.0379(18) 0.0194(16) 0.0251(15) 0.0067(13) 0.0010(14) 0.0009(13)
C11S 0.057(3) 0.086(4) 0.051(3) -0.019(3) 0.012(2) -0.015(3)
C12 0.053(2) 0.031(2) 0.0348(19) 0.0110(16) -0.0080(17) 0.0070(17)
C12S 0.050(3) 0.120(5) 0.048(3) -0.008(3) -0.004(2) -0.016(3)
C13 0.053(2) 0.0236(19) 0.056(2) 0.0120(18) -0.007(2) 0.0138(17)
C14 0.0387(19) 0.0175(16) 0.053(2) 0.0012(16) 0.0014(17) 0.0069(14)
C15 0.0237(15) 0.0184(15) 0.0335(17) 0.0024(13) 0.0034(13) -0.0001(12)
C16 0.044(2) 0.0283(19) 0.0236(16) 0.0032(14) 0.0015(14) 0.0004(15)
C17 0.052(2) 0.030(2) 0.0376(19) 0.0028(16) -0.0071(17) -0.0033(17)
C18 0.071(3) 0.044(2) 0.034(2) -0.0007(18) 0.013(2) -0.002(2)
C19 0.0233(15) 0.0232(16) 0.0354(17) -0.0066(14) 0.0033(13) 0.0021(12)
C20 0.0338(19) 0.045(2) 0.043(2) -0.0069(18) 0.0108(16) 0.0003(17)
C21 0.044(2) 0.049(2) 0.048(2) -0.020(2) 0.0138(18) -0.0184(19)
C22 0.0133(12) 0.0112(13) 0.0254(14) 0.0063(11) 0.0020(11) 0.0008(10)
C23 0.0158(13) 0.0148(14) 0.0308(15) 0.0042(12) 0.0048(12) 0.0009(11)
C24 0.0201(15) 0.0246(16) 0.0379(17) 0.0033(14) 0.0117(13) -0.0005(12)
C25 0.0200(15) 0.0243(17) 0.049(2) -0.0006(15) 0.0064(14) -0.0087(13)
C26 0.0235(15) 0.0208(16) 0.0377(18) -0.0060(14) 0.0008(14) -0.0053(12)
C27 0.0187(14) 0.0155(14) 0.0289(15) 0.0025(12) 0.0005(12) 0.0009(11)
C28 0.0216(15) 0.0270(17) 0.0294(16) -0.0005(13) 0.0091(13) -0.0026(13)
C29 0.063(3) 0.046(2) 0.0293(18) 0.0014(17) 0.0064(18) 0.012(2)
C30 0.052(2) 0.032(2) 0.045(2) -0.0078(17) 0.0020(18) 0.0139(18)
C31 0.0246(15) 0.0229(16) 0.0260(15) -0.0045(13) 0.0010(12) -0.0032(12)
C32 0.0389(19) 0.0306(19) 0.0381(19) -0.0104(16) 0.0056(16) -0.0021(15)
C33 0.038(2) 0.042(2) 0.0316(18) 0.0040(16) 0.0025(15) -0.0043(16)
C34 0.0268(16) 0.0289(18) 0.0367(18) 0.0108(15) 0.0134(14) -0.0026(14)
C35 0.0227(14) 0.0177(14) 0.0211(14) 0.0020(12) 0.0080(11) -0.0014(11)
C36 0.0203(14) 0.0192(15) 0.0250(14) 0.0030(12) 0.0101(12) -0.0001(11)
C37 0.0183(14) 0.0292(17) 0.0351(17) 0.0040(14) 0.0128(13) -0.0010(12)
C38 0.0176(14) 0.0296(18) 0.0407(18) 0.0080(15) 0.0091(13) 0.0025(13)
C39 0.0185(14) 0.0240(16) 0.0317(16) 0.0069(13) 0.0070(12) 0.0038(12)
C40 0.0184(14) 0.0179(14) 0.0209(13) 0.0010(12) 0.0052(11) 0.0022(11)
C41 0.0191(13) 0.0112(13) 0.0210(13) -0.0002(11) 0.0055(11) 0.0014(10)
C42 0.0177(13) 0.0134(13) 0.0219(13) 0.0041(11) 0.0051(11) 0.0021(11)
C43 0.0220(14) 0.0151(14) 0.0213(14) 0.0048(11) 0.0082(11) 0.0010(11)
C44 0.0258(15) 0.0162(15) 0.0294(15) 0.0010(13) 0.0077(13) -0.0006(12)
C45 0.0393(19) 0.0163(15) 0.0426(19) 0.0024(14) 0.0115(16) 0.0047(14)
C46 0.041(2) 0.0244(18) 0.0408(19) 0.0078(16) 0.0004(16) 0.0104(15)
C47 0.0356(18) 0.0246(17) 0.0299(17) 0.0034(14) -0.0019(14) 0.0037(14)
C48 0.0258(15) 0.0181(15) 0.0256(15) 0.0044(12) 0.0073(12) 0.0010(12)
C49 0.0333(17) 0.0168(15) 0.0292(16) -0.0022(13) 0.0074(13) -0.0024(13)
C50 0.048(2) 0.059(3) 0.047(2) -0.027(2) 0.0251(19) -0.020(2)
C51 0.050(2) 0.046(2) 0.046(2) -0.0071(19) 0.0125(19) -0.026(2)
C52 0.0318(16) 0.0168(15) 0.0255(15) 0.0024(13) 0.0035(13) -0.0006(13)
C53 0.042(2) 0.0265(19) 0.046(2) -0.0044(16) -0.0005(17) -0.0057(16)
C54 0.048(2) 0.033(2) 0.059(2) -0.0148(19) 0.021(2) -0.0034(17)
C55 0.0136(12) 0.0118(13) 0.0245(14) 0.0066(11) 0.0040(11) 0.0004(10)
C56 0.0195(14) 0.0139(14) 0.0277(15) 0.0035(12) 0.0010(12) 0.0001(11)
C57 0.0191(14) 0.0145(14) 0.0462(19) 0.0014(14) 0.0034(14) -0.0027(11)
C58 0.0225(15) 0.0217(16) 0.055(2) 0.0063(16) 0.0197(15) 0.0002(13)
C59 0.0286(16) 0.0268(17) 0.0385(18) 0.0048(15) 0.0213(14) 0.0043(13)
C60 0.0193(14) 0.0160(14) 0.0290(15) 0.0047(12) 0.0091(12) 0.0047(11)
C61 0.0286(16) 0.0227(16) 0.0262(15) -0.0044(13) 0.0018(13) -0.0060(13)
C62 0.042(2) 0.0265(18) 0.0328(17) -0.0092(15) 0.0039(15) -0.0044(15)
C63 0.050(2) 0.0286(19) 0.0325(18) -0.0002(15) -0.0038(16) -0.0029(16)
C64 0.0288(16) 0.0352(19) 0.0262(15) -0.0081(14) 0.0116(13) 0.0000(14)
C65 0.061(3) 0.060(3) 0.040(2) -0.021(2) -0.010(2) 0.035(2)
C66 0.041(2) 0.0252(18) 0.0342(18) -0.0046(15) 0.0086(15) 0.0030(15)
N1 0.0214(12) 0.0120(11) 0.0208(11) 0.0009(10) 0.0042(10) -0.0003(9)
N2 0.0163(11) 0.0125(11) 0.0174(11) -0.0012(9) 0.0037(9) -0.0026(9)
N3 0.0146(11) 0.0120(11) 0.0200(11) 0.0005(9) 0.0039(9) -0.0004(9)
N4 0.0204(12) 0.0134(12) 0.0196(11) 0.0013(9) 0.0061(9) 0.0000(9)
N5 0.0171(11) 0.0127(11) 0.0195(11) 0.0016(9) 0.0064(9) -0.0016(9)
N6 0.0146(11) 0.0105(11) 0.0189(11) -0.0008(9) 0.0044(9) -0.0013(9)
Co1 0.01318(17) 0.01163(18) 0.02198(19) 0.00401(15) 0.00312(14) 0.00087(14)
Co2 0.01349(17) 0.01128(17) 0.01772(18) 0.00176(14) 0.00439(14) 0.00052(14)
Br1 0.01773(15) 0.03037(18) 0.0500(2) 0.01864(16) 0.00824(14) 0.00677(12)
Br2 0.01786(14) 0.02364(16) 0.03471(17) 0.00830(13) 0.00933(12) 0.00568(11)

loop_
_atom_type_symbol
_atom_type_description
_atom_type_scat_dispersion_real
_atom_type_scat_dispersion_imag
_atom_type_scat_source
C C 0.0033 0.0016 'International Tables Vol C Tables 4.2.6.8 and 6.1.1.4'
H H 0.0000 0.0000 'International Tables Vol C Tables 4.2.6.8 and 6.1.1.4'
N N 0.0061 0.0033 'International Tables Vol C Tables 4.2.6.8 and 6.1.1.4'
Co Co 0.3494 0.9721 'International Tables Vol C Tables 4.2.6.8 and 6.1.1.4'
Br Br -0.2901 2.4595 'International Tables Vol C Tables 4.2.6.8 and 6.1.1.4'

loop_
_geom_angle_atom_site_label_1
_geom_angle_atom_site_label_2
_geom_angle_atom_site_label_3
_geom_angle
C6S C1S C2S 113.2(7)
N1 C2 C3 113.3(3)
N1 C2 C1 125.3(3)
C3 C2 C1 121.4(3)
C3S C2S C1S 113.5(8)
N2 C3 C4 120.3(3)
N2 C3 C2 109.7(2)
C4 C3 C2 129.9(3)
C4S C3S C2S 124.1(8)
C3 C4 C5 119.7(3)
C3S C4S C5S 124.7(9)
C6 C5 C4 119.8(3)
C6S C5S C4S 116.3(9)
C5 C6 C7 119.2(3)
C5S C6S C1S 128.0(8)
N2 C7 C6 120.5(3)
N2 C7 C8 109.5(2)
C6 C7 C8 129.9(3)
C12S C7S C8S 118.1(6)
N3 C8 C7 113.5(2)
N3 C8 C9 124.9(3)
C7 C8 C9 121.6(2)
C9S C8S C7S 120.5(6)
C8 C9 C42 111.5(2)
C10S C9S C8S 119.7(6)
C11 C10 C15 122.2(3)
C11 C10 N1 119.9(3)
C15 C10 N1 117.8(3)
C9S C10S C11S 120.7(6)
C12 C11 C10 117.6(3)
C12 C11 C16 120.3(3)
C10 C11 C16 122.0(3)
C12S C11S C10S 121.4(6)
C13 C12 C11 121.0(3)
C11S C12S C7S 119.5(5)
C14 C13 C12 120.2(3)
C13 C14 C15 121.1(3)
C14 C15 C10 117.7(3)
C14 C15 C19 119.9(3)
C10 C15 C19 122.4(3)
C11 C16 C18 110.1(3)
C11 C16 C17 112.0(3)
C18 C16 C17 110.5(3)
C20 C19 C15 111.7(3)
C20 C19 C21 110.3(3)
C15 C19 C21 111.3(3)
C23 C22 C27 122.0(3)
C23 C22 N3 120.8(3)
C27 C22 N3 117.2(3)
C24 C23 C22 117.9(3)
C24 C23 C28 119.6(3)
C22 C23 C28 122.5(3)
C25 C24 C23 121.0(3)
C26 C25 C24 120.3(3)
C25 C26 C27 121.3(3)
C26 C27 C22 117.5(3)
C26 C27 C31 119.8(3)
C22 C27 C31 122.7(3)
C30 C28 C23 111.9(3)
C30 C28 C29 109.4(3)
C23 C28 C29 110.5(3)
C27 C31 C33 111.4(3)
C27 C31 C32 112.9(3)
C33 C31 C32 109.6(3)
N4 C35 C36 113.3(3)
N4 C35 C34 125.9(3)
C36 C35 C34 120.8(3)
N5 C36 C37 120.6(3)
N5 C36 C35 109.7(2)
C37 C36 C35 129.6(3)
C36 C37 C38 119.4(3)
C39 C38 C37 119.7(3)
C38 C39 C40 119.5(3)
N5 C40 C39 120.4(3)
N5 C40 C41 110.2(2)
C39 C40 C41 129.4(3)
N6 C41 C40 114.0(2)
N6 C41 C42 125.6(3)
C40 C41 C42 120.4(2)
C41 C42 C9 111.9(2)
C44 C43 C48 122.0(3)
C44 C43 N4 120.2(3)
C48 C43 N4 117.8(3)
C45 C44 C43 117.7(3)
C45 C44 C49 119.9(3)
C43 C44 C49 122.4(3)
C46 C45 C44 121.6(3)
C45 C46 C47 119.8(3)
C46 C47 C48 121.3(3)
C47 C48 C43 117.6(3)
C47 C48 C52 121.4(3)
C43 C48 C52 121.0(3)
C50 C49 C44 111.0(3)
C50 C49 C51 109.4(3)
C44 C49 C51 112.9(3)
C54 C52 C48 111.1(3)
C54 C52 C53 109.7(3)
C48 C52 C53 113.3(3)
C56 C55 C60 121.5(3)
C56 C55 N6 118.9(3)
C60 C55 N6 119.6(2)
C55 C56 C57 117.4(3)
C55 C56 C61 123.0(3)
C57 C56 C61 119.6(3)
C58 C57 C56 121.7(3)
C59 C58 C57 119.9(3)
C58 C59 C60 121.3(3)
C59 C60 C55 118.2(3)
C59 C60 C64 119.7(3)
C55 C60 C64 122.1(3)
C56 C61 C63 109.5(3)
C56 C61 C62 113.0(3)
C63 C61 C62 109.8(3)
C60 C64 C66 111.7(3)
C60 C64 C65 112.2(3)
C66 C64 C65 110.0(3)
C2 N1 C10 119.5(2)
C2 N1 Co1 115.74(19)
C10 N1 Co1 124.54(19)
C7 N2 C3 120.5(2)
C7 N2 Co1 119.66(19)
C3 N2 Co1 119.81(19)
C8 N3 C22 119.5(2)
C8 N3 Co1 115.26(19)
C22 N3 Co1 125.03(17)
C35 N4 C43 118.6(2)
C35 N4 Co2 115.62(19)
C43 N4 Co2 125.82(19)
C40 N5 C36 120.4(2)
C40 N5 Co2 119.17(19)
C36 N5 Co2 120.12(19)
C41 N6 C55 117.1(2)
C41 N6 Co2 114.27(19)
C55 N6 Co2 128.60(17)
N2 Co1 N3 81.40(10)
N2 Co1 N1 81.30(10)
N3 Co1 N1 162.60(10)
N2 Co1 Br1 175.36(8)
N3 Co1 Br1 99.01(7)
N1 Co1 Br1 98.39(7)
N5 Co2 N6 81.93(10)
N5 Co2 N4 81.06(10)
N6 Co2 N4 162.67(10)
N5 Co2 Br2 169.18(8)
N6 Co2 Br2 98.51(7)
N4 Co2 Br2 98.82(7)

loop_
_geom_bond_atom_site_label_1
_geom_bond_atom_site_label_2
_geom_bond_distance
C1 C2 1.497(4)
C1S C6S 1.416(10)
C1S C2S 1.555(10)
C2 N1 1.316(4)
C2 C3 1.443(4)
C2S C3S 1.377(10)
C3 N2 1.368(4)
C3 C4 1.387(4)
C3S C4S 1.356(10)
C4 C5 1.388(4)
C4S C5S 1.302(9)
C5 C6 1.390(4)
C5S C6S 1.326(10)
C6 C7 1.395(4)
C7 N2 1.365(4)
C7 C8 1.439(4)
C7S C12S 1.379(8)
C7S C8S 1.405(9)
C8 N3 1.322(3)
C8 C9 1.501(4)
C8S C9S 1.374(9)
C9 C42 1.538(4)
C9S C10S 1.345(8)
C10 C11 1.396(4)
C10 C15 1.398(4)
C10 N1 1.444(4)
C10S C11S 1.351(7)
C11 C12 1.395(5)
C11 C16 1.512(5)
C11S C12S 1.372(8)
C12 C13 1.383(6)
C13 C14 1.373(5)
C14 C15 1.396(4)
C15 C19 1.517(4)
C16 C18 1.522(5)
C16 C17 1.532(5)
C19 C20 1.513(5)
C19 C21 1.525(5)
C22 C23 1.398(4)
C22 C27 1.410(4)
C22 N3 1.445(3)
C23 C24 1.396(4)
C23 C28 1.521(4)
C24 C25 1.382(5)
C25 C26 1.377(5)
C26 C27 1.395(4)
C27 C31 1.523(4)
C28 C30 1.512(5)
C28 C29 1.528(5)
C31 C33 1.531(5)
C31 C32 1.538(5)
C34 C35 1.503(4)
C35 N4 1.316(4)
C35 C36 1.441(4)
C36 N5 1.369(4)
C36 C37 1.386(4)
C37 C38 1.396(5)
C38 C39 1.388(4)
C39 C40 1.395(4)
C40 N5 1.365(4)
C40 C41 1.437(4)
C41 N6 1.322(3)
C41 C42 1.501(4)
C43 C44 1.402(4)
C43 C48 1.407(4)
C43 N4 1.444(4)
C44 C45 1.394(4)
C44 C49 1.523(4)
C45 C46 1.381(5)
C46 C47 1.383(5)
C47 C48 1.396(4)
C48 C52 1.519(4)
C49 C50 1.509(5)
C49 C51 1.529(5)
C52 C54 1.519(5)
C52 C53 1.526(5)
C55 C56 1.401(4)
C55 C60 1.403(4)
C55 N6 1.454(3)
C56 C57 1.406(4)
C56 C61 1.508(4)
C57 C58 1.375(5)
C58 C59 1.371(5)
C59 C60 1.396(4)
C60 C64 1.514(4)
C61 C63 1.531(5)
C61 C62 1.536(5)
C64 C66 1.524(5)
C64 C65 1.536(5)
N1 Co1 1.920(2)
N2 Co1 1.803(2)
N3 Co1 1.909(2)
N4 Co2 1.932(2)
N5 Co2 1.799(2)
N6 Co2 1.928(2)
Co1 Br1 2.3242(5)
Co2 Br2 2.3106(5)

loop_
_geom_torsion_atom_site_label_1
_geom_torsion_atom_site_label_2
_geom_torsion_atom_site_label_3
_geom_torsion_atom_site_label_4
_geom_torsion
C6S C1S C2S C3S 1.8(7)
N1 C2 C3 N2 0.2(3)
C1 C2 C3 N2 179.2(3)
N1 C2 C3 C4 -177.3(3)
C1 C2 C3 C4 1.6(5)
C1S C2S C3S C4S -1.5(9)
N2 C3 C4 C5 -1.7(4)
C2 C3 C4 C5 175.6(3)
C2S C3S C4S C5S -1.9(10)
C3 C4 C5 C6 -0.1(5)
C3S C4S C5S C6S 4.8(10)
C4 C5 C6 C7 1.2(5)
C4S C5S C6S C1S -4.4(10)
C2S C1S C6S C5S 1.1(9)
C5 C6 C7 N2 -0.5(4)
C5 C6 C7 C8 174.8(3)
N2 C7 C8 N3 1.9(3)
C6 C7 C8 N3 -173.9(3)
N2 C7 C8 C9 178.9(2)
C6 C7 C8 C9 3.1(5)
C12S C7S C8S C9S -0.4(10)
N3 C8 C9 C42 94.0(3)
C7 C8 C9 C42 -82.6(3)
C7S C8S C9S C10S -2.5(10)
C8S C9S C10S C11S 3.6(9)
C15 C10 C11 C12 2.9(5)
N1 C10 C11 C12 178.7(3)
C15 C10 C11 C16 -178.3(3)
N1 C10 C11 C16 -2.4(5)
C9S C10S C11S C12S -1.8(8)
C10 C11 C12 C13 -0.7(6)
C16 C11 C12 C13 -179.6(4)
C10S C11S C12S C7S -1.2(8)
C8S C7S C12S C11S 2.2(9)
C11 C12 C13 C14 -0.9(7)
C12 C13 C14 C15 0.5(7)
C13 C14 C15 C10 1.5(6)
C13 C14 C15 C19 -176.9(4)
C11 C10 C15 C14 -3.3(5)
N1 C10 C15 C14 -179.2(3)
C11 C10 C15 C19 175.1(3)
N1 C10 C15 C19 -0.8(5)
C12 C11 C16 C18 66.2(5)
C10 C11 C16 C18 -112.6(4)
C12 C11 C16 C17 -57.1(4)
C10 C11 C16 C17 124.0(3)
C14 C15 C19 C20 59.8(4)
C10 C15 C19 C20 -118.5(4)
C14 C15 C19 C21 -64.0(4)
C10 C15 C19 C21 117.6(4)
C27 C22 C23 C24 -1.8(4)
N3 C22 C23 C24 175.8(3)
C27 C22 C23 C28 177.5(3)
N3 C22 C23 C28 -4.9(4)
C22 C23 C24 C25 -0.2(5)
C28 C23 C24 C25 -179.6(3)
C23 C24 C25 C26 1.5(5)
C24 C25 C26 C27 -0.8(5)
C25 C26 C27 C22 -1.2(5)
C25 C26 C27 C31 -179.7(3)
C23 C22 C27 C26 2.5(4)
N3 C22 C27 C26 -175.2(3)
C23 C22 C27 C31 -179.0(3)
N3 C22 C27 C31 3.3(4)
C24 C23 C28 C30 -68.0(4)
C22 C23 C28 C30 112.7(3)
C24 C23 C28 C29 54.2(4)
C22 C23 C28 C29 -125.1(3)
C26 C27 C31 C33 82.4(4)
C22 C27 C31 C33 -96.1(3)
C26 C27 C31 C32 -41.4(4)
C22 C27 C31 C32 140.1(3)
N4 C35 C36 N5 -1.7(4)
C34 C35 C36 N5 178.5(3)
N4 C35 C36 C37 177.5(3)
C34 C35 C36 C37 -2.3(5)
N5 C36 C37 C38 0.7(5)
C35 C36 C37 C38 -178.4(3)
C36 C37 C38 C39 1.1(5)
C37 C38 C39 C40 -1.5(5)
C38 C39 C40 N5 0.0(5)
C38 C39 C40 C41 -178.9(3)
N5 C40 C41 N6 0.6(4)
C39 C40 C41 N6 179.6(3)
N5 C40 C41 C42 -177.2(2)
C39 C40 C41 C42 1.8(5)
N6 C41 C42 C9 -103.5(3)
C40 C41 C42 C9 74.0(3)
C8 C9 C42 C41 -177.4(2)
C48 C43 C44 C45 2.1(5)
N4 C43 C44 C45 -179.5(3)
C48 C43 C44 C49 -175.8(3)
N4 C43 C44 C49 2.6(4)
C43 C44 C45 C46 -0.2(5)
C49 C44 C45 C46 177.8(3)
C44 C45 C46 C47 -1.5(6)
C45 C46 C47 C48 1.2(6)
C46 C47 C48 C43 0.6(5)
C46 C47 C48 C52 180.0(3)
C44 C43 C48 C47 -2.3(5)
N4 C43 C48 C47 179.3(3)
C44 C43 C48 C52 178.3(3)
N4 C43 C48 C52 -0.1(4)
C45 C44 C49 C50 -64.8(4)
C43 C44 C49 C50 113.1(4)
C45 C44 C49 C51 58.5(4)
C43 C44 C49 C51 -123.6(4)
C47 C48 C52 C54 -90.8(4)
C43 C48 C52 C54 88.6(4)
C47 C48 C52 C53 33.2(4)
C43 C48 C52 C53 -147.4(3)
C60 C55 C56 C57 2.2(4)
N6 C55 C56 C57 -175.9(2)
C60 C55 C56 C61 -175.6(3)
N6 C55 C56 C61 6.3(4)
C55 C56 C57 C58 0.5(4)
C61 C56 C57 C58 178.4(3)
C56 C57 C58 C59 -2.4(5)
C57 C58 C59 C60 1.6(5)
C58 C59 C60 C55 1.1(5)
C58 C59 C60 C64 -179.7(3)
C56 C55 C60 C59 -3.0(4)
N6 C55 C60 C59 175.1(3)
C56 C55 C60 C64 177.8(3)
N6 C55 C60 C64 -4.1(4)
C55 C56 C61 C63 95.3(3)
C57 C56 C61 C63 -82.4(4)
C55 C56 C61 C62 -142.0(3)
C57 C56 C61 C62 40.3(4)
C59 C60 C64 C66 59.4(4)
C55 C60 C64 C66 -121.4(3)
C59 C60 C64 C65 -64.6(4)
C55 C60 C64 C65 114.6(3)
C3 C2 N1 C10 172.6(2)
C1 C2 N1 C10 -6.3(4)
C3 C2 N1 Co1 -2.4(3)
C1 C2 N1 Co1 178.8(2)
C11 C10 N1 C2 99.0(3)
C15 C10 N1 C2 -85.0(4)
C11 C10 N1 Co1 -86.6(3)
C15 C10 N1 Co1 89.5(3)
C6 C7 N2 C3 -1.4(4)
C8 C7 N2 C3 -177.6(2)
C6 C7 N2 Co1 -178.9(2)
C8 C7 N2 Co1 4.9(3)
C4 C3 N2 C7 2.5(4)
C2 C3 N2 C7 -175.3(2)
C4 C3 N2 Co1 180.0(2)
C2 C3 N2 Co1 2.2(3)
C7 C8 N3 C22 167.1(2)
C9 C8 N3 C22 -9.7(4)
C7 C8 N3 Co1 -7.4(3)
C9 C8 N3 Co1 175.8(2)
C23 C22 N3 C8 89.3(3)
C27 C22 N3 C8 -93.0(3)
C23 C22 N3 Co1 -96.7(3)
C27 C22 N3 Co1 81.0(3)
C36 C35 N4 C43 178.4(2)
C34 C35 N4 C43 -1.9(4)
C36 C35 N4 Co2 -0.9(3)
C34 C35 N4 Co2 178.9(2)
C44 C43 N4 C35 82.0(4)
C48 C43 N4 C35 -99.5(3)
C44 C43 N4 Co2 -98.8(3)
C48 C43 N4 Co2 79.7(3)
C39 C40 N5 C36 1.9(4)
C41 C40 N5 C36 -179.0(2)
C39 C40 N5 Co2 175.0(2)
C41 C40 N5 Co2 -5.9(3)
C37 C36 N5 C40 -2.2(4)
C35 C36 N5 C40 177.1(3)
C37 C36 N5 Co2 -175.3(2)
C35 C36 N5 Co2 3.9(3)
C40 C41 N6 C55 -176.6(2)
C42 C41 N6 C55 1.1(4)
C40 C41 N6 Co2 4.3(3)
C42 C41 N6 Co2 -178.0(2)
C56 C55 N6 C41 95.3(3)
C60 C55 N6 C41 -82.8(3)
C56 C55 N6 Co2 -85.8(3)
C60 C55 N6 Co2 96.1(3)
C7 N2 Co1 N3 -7.1(2)
C3 N2 Co1 N3 175.4(2)
C7 N2 Co1 N1 174.8(2)
C3 N2 Co1 N1 -2.8(2)
C8 N3 Co1 N2 7.9(2)
C22 N3 Co1 N2 -166.2(2)
C8 N3 Co1 N1 14.2(5)
C22 N3 Co1 N1 -160.0(3)
C8 N3 Co1 Br1 -167.37(19)
C22 N3 Co1 Br1 18.5(2)
C2 N1 Co1 N2 2.8(2)
C10 N1 Co1 N2 -171.9(2)
C2 N1 Co1 N3 -3.4(5)
C10 N1 Co1 N3 -178.1(3)
C2 N1 Co1 Br1 178.1(2)
C10 N1 Co1 Br1 3.5(2)
C40 N5 Co2 N6 6.6(2)
C36 N5 Co2 N6 179.8(2)
C40 N5 Co2 N4 -176.8(2)
C36 N5 Co2 N4 -3.6(2)
C40 N5 Co2 Br2 -86.6(5)
C36 N5 Co2 Br2 86.6(5)
C41 N6 Co2 N5 -5.9(2)
C55 N6 Co2 N5 175.2(2)
C41 N6 Co2 N4 -17.1(4)
C55 N6 Co2 N4 164.0(3)
C41 N6 Co2 Br2 163.16(19)
C55 N6 Co2 Br2 -15.8(2)
C35 N4 Co2 N5 2.4(2)
C43 N4 Co2 N5 -176.8(2)
C35 N4 Co2 N6 13.6(5)
C43 N4 Co2 N6 -165.7(3)
C35 N4 Co2 Br2 -166.7(2)
C43 N4 Co2 Br2 14.1(2)
